data_4128952
loop_
_publ_author_name
'Yang, Ming'
'Yin, Fangjie'
'Fujino, Haruka'
'Snyder, Scott A.'

_publ_section_title
;
 The Total Synthesis of Chalcitrin.
;
_journal_issue 11
_journal_name_full 'Journal of the American Chemical Society'
_journal_page_first 4515
_journal_page_last 4520
_journal_paper_doi 10.1021/jacs.8b12612
_journal_volume 141
_journal_year 2019
_chemical_formula_moiety 'C11 H8 Br I O3'
_chemical_formula_sum 'C11 H8 Br I O3'
_chemical_formula_weight 394.98
_space_group_crystal_system monoclinic
_space_group_IT_number 14
_space_group_name_Hall '-P 2ybc'
_space_group_name_H-M_alt 'P 1 21/c 1'
_atom_sites_solution_hydrogens mixed
_atom_sites_solution_primary dual
_atom_sites_solution_secondary difmap
_audit_creation_date 2017-07-13
_audit_creation_method
;
Olex2 1.2
(compiled 2017.03.28 svn.r3405 for OlexSys, GUI svn.r5337)
;
_cell_angle_alpha 90
_cell_angle_beta 108.277(2)
_cell_angle_gamma 90
_cell_formula_units_Z 4
_cell_length_a 10.8432(7)
_cell_length_b 9.2630(6)
_cell_length_c 11.9112(8)
_cell_measurement_reflns_used 7971
_cell_measurement_temperature 100(2)
_cell_measurement_theta_max 26.91
_cell_measurement_theta_min 2.84
_cell_volume 1136.01(13)
_computing_cell_refinement 'SAINT v8.37A (Bruker, 2015)'
_computing_data_collection 'APEX3 v.2015.9-0 (Bruker AXS Inc., 2015)'
_computing_data_reduction 'SAINT v8.37A (Bruker, 2015)'
_computing_molecular_graphics
;
OLEX2: a complete structure solution, refinement and analysis program 
Dolomanov et al., 2009

Mercury: visualization and analysis of crystal structures
Macrae, et al., 2006

O. V. Dolomanov, L. J. Bourhis, R. J. Gildea, J. A. K. Howard and H. Puschmann.
J. Appl. Cryst. (2009). 42, 339-341;

C. F. Macrae, P. R. Edgington, P. McCabe, E. Pidcock, G. P. Shields, R. Taylor,
M. Towler and J. van de Streek, J. Appl. Cryst. (2006). 39, 453-457.
;
_computing_publication_material
;
 APEX3 v.2015.5-2 (Bruker AXS Inc., 2015)
 OLEX2 (Dolomanov et al., 2009)
;
_computing_structure_refinement 'XL-2014/7 (Sheldrick, 2015b)'
_computing_structure_solution 'XT 2014/5 (Sheldrick, 2015a)'
_diffrn_ambient_temperature 100(2)
_diffrn_detector 'Bruker PHOTON 100'
_diffrn_detector_area_resol_mean 10.4167
_diffrn_detector_type CMOS
_diffrn_measured_fraction_theta_full 0.986
_diffrn_measured_fraction_theta_max 0.742
_diffrn_measurement_device 'three-circle diffractometer'
_diffrn_measurement_device_type D8Venture
_diffrn_measurement_method '\f and \w scans'
_diffrn_radiation_monochromator mirrors
_diffrn_radiation_probe x-ray
_diffrn_radiation_type MoK\a
_diffrn_radiation_wavelength 0.71073
_diffrn_reflns_av_R_equivalents 0.0547
_diffrn_reflns_av_unetI/netI 0.0421
_diffrn_reflns_Laue_measured_fraction_full 0.986
_diffrn_reflns_Laue_measured_fraction_max 0.742
_diffrn_reflns_limit_h_max 14
_diffrn_reflns_limit_h_min -15
_diffrn_reflns_limit_k_max 11
_diffrn_reflns_limit_k_min 0
_diffrn_reflns_limit_l_max 13
_diffrn_reflns_limit_l_min 0
_diffrn_reflns_number 3906
_diffrn_reflns_point_group_measured_fraction_full 0.986
_diffrn_reflns_point_group_measured_fraction_max 0.742
_diffrn_reflns_theta_full 25.242
_diffrn_reflns_theta_max 30.104
_diffrn_reflns_theta_min 2.842
_diffrn_source 'micro-focus X-ray tube'
_diffrn_source_type 'INCOATEC ImuS'
_diffrn_standards_number 0
_exptl_absorpt_coefficient_mu 6.324
_exptl_absorpt_correction_T_max 0.745
_exptl_absorpt_correction_T_min 0.608
_exptl_absorpt_correction_type multi-scan
_exptl_absorpt_process_details
;
 TWINABS-2012/1 (Bruker,2012) was used for absorption correction.
 
For component 1:
 wR2(int) was 0.0832 before and 0.0514 after correction.

For component 2:
 wR2(int) was 0.0835 before and 0.0512 after correction.

Final HKLF 4 output contains 25787 reflections, Rint = 0.0547
 (15006 with I > 3sig(I), Rint = 0.0391)
;
_exptl_crystal_colour colourless
_exptl_crystal_colour_primary colourless
_exptl_crystal_density_diffrn 2.309
_exptl_crystal_description block
_exptl_crystal_F_000 744
_exptl_crystal_size_max 0.18
_exptl_crystal_size_mid 0.10
_exptl_crystal_size_min 0.08
_refine_diff_density_max 0.818
_refine_diff_density_min -0.718
_refine_diff_density_rms 0.171
_refine_ls_extinction_method none
_refine_ls_goodness_of_fit_ref 1.037
_refine_ls_hydrogen_treatment mixed
_refine_ls_matrix_type full
_refine_ls_number_parameters 149
_refine_ls_number_reflns 3906
_refine_ls_number_restraints 7
_refine_ls_restrained_S_all 1.037
_refine_ls_R_factor_all 0.0506
_refine_ls_R_factor_gt 0.0357
_refine_ls_shift/su_max 0.000
_refine_ls_shift/su_mean 0.000
_refine_ls_structure_factor_coef Fsqd
_refine_ls_weighting_details 'w=1/[\s^2^(Fo^2^)+(0.0238P)^2^+3.0665P] where P=(Fo^2^+2Fc^2^)/3'
_refine_ls_weighting_scheme calc
_refine_ls_wR_factor_gt 0.0627
_refine_ls_wR_factor_ref 0.0666
_reflns_Friedel_coverage 0.000
_reflns_number_gt 3331
_reflns_number_total 3906
_reflns_threshold_expression 'I > 2\s(I)'
_cod_data_source_file ja8b12612_si_004.cif
_cod_data_source_block tw4
_cod_database_code 4128952
_shelx_shelxl_version_number 2017/1
_shelx_space_group_comment
;
The symmetry employed for this shelxl refinement is uniquely defined
by the following loop, which should always be used as a source of
symmetry information in preference to the above space-group names.
They are only intended as comments.
;
_shelx_estimated_absorpt_t_max 0.632
_shelx_estimated_absorpt_t_min 0.396
_olex2_refinement_description
;
1. Twinned data refinement
 Scales: 0.5611(8)
 0.4389(8)
2. Fixed Uiso
 At 1.2 times of:
  All C(H) groups, All C(H,H) groups
 At 1.5 times of:
  All O(H) groups
3. Restrained distances
 O2-H2
 0.84 with sigma of 0.02
4. Uiso/Uaniso restraints and constraints
Uanis(C3) \\sim Ueq: with sigma of 0.001 and sigma for terminal atoms of 0.002
5.a Ternary CH refined with riding coordinates:
 C5(H5), C6(H6), C9(H9)
5.b Secondary CH2 refined with riding coordinates:
 C10(H10A,H10B)
5.c Aromatic/amide H refined with riding coordinates:
 C2(H2A), C7(H7)
;
_olex2_submission_special_instructions 'No special instructions were received'

loop_
_space_group_symop_operation_xyz
'x, y, z'
'-x, y+1/2, -z+1/2'
'-x, -y, -z'
'x, -y-1/2, z-1/2'

loop_
_atom_site_label
_atom_site_type_symbol
_atom_site_fract_x
_atom_site_fract_y
_atom_site_fract_z
_atom_site_U_iso_or_equiv
_atom_site_adp_type
_atom_site_occupancy
_atom_site_site_symmetry_order
_atom_site_calc_flag
_atom_site_refinement_flags_posn
_atom_site_refinement_flags_adp
I1 I 0.95131(3) 0.32736(4) 0.24657(3) 0.02326(11) Uani 1 1 d . .
Br1 Br 0.83205(5) 0.93856(5) 0.45238(5) 0.02170(14) Uani 1 1 d . .
O1 O 0.5891(3) 0.6647(4) 0.0417(3) 0.0196(8) Uani 1 1 d . .
O2 O 0.4942(3) 0.4891(4) 0.1913(3) 0.0184(8) Uani 1 1 d D .
H2 H 0.482(6) 0.467(6) 0.120(3) 0.028 Uiso 1 1 d DR .
O3 O 0.6495(3) 0.3809(4) 0.5453(4) 0.0233(9) Uani 1 1 d . .
C1 C 0.7481(4) 0.7826(5) 0.3545(5) 0.0145(11) Uani 1 1 d . .
C2 C 0.6863(4) 0.7947(5) 0.2300(5) 0.0144(11) Uani 1 1 d . .
H2A H 0.682093 0.885666 0.192181 0.017 Uiso 1 1 calc R .
C3 C 0.6290(4) 0.6659(5) 0.1597(4) 0.0115(10) Uani 1 1 d . U
C4 C 0.6143(4) 0.5336(5) 0.2377(5) 0.0156(11) Uani 1 1 d . .
C5 C 0.6434(4) 0.5616(5) 0.3818(5) 0.0152(11) Uani 1 1 d . .
H5 H 0.570921 0.617872 0.395945 0.018 Uiso 1 1 calc R .
C6 C 0.7632(4) 0.6397(5) 0.4246(5) 0.0144(11) Uani 1 1 d . .
H6 H 0.791927 0.654484 0.512148 0.017 Uiso 1 1 calc R .
C7 C 0.8563(4) 0.5541(5) 0.3845(5) 0.0176(12) Uani 1 1 d . .
H7 H 0.946058 0.570865 0.423296 0.021 Uiso 1 1 calc R .
C8 C 0.8250(4) 0.4524(5) 0.2962(5) 0.0169(11) Uani 1 1 d . .
C9 C 0.6967(4) 0.4042(5) 0.2378(5) 0.0161(11) Uani 1 1 d . .
H9 H 0.682672 0.356924 0.159322 0.019 Uiso 1 1 calc R .
C10 C 0.6699(5) 0.3037(5) 0.3391(5) 0.0216(13) Uani 1 1 d . .
H10A H 0.590105 0.245792 0.305384 0.026 Uiso 1 1 calc R .
H10B H 0.743698 0.236991 0.372531 0.026 Uiso 1 1 calc R .
C11 C 0.6536(4) 0.4094(5) 0.4392(5) 0.0174(12) Uani 1 1 d . .

loop_
_atom_site_aniso_label
_atom_site_aniso_U_11
_atom_site_aniso_U_22
_atom_site_aniso_U_33
_atom_site_aniso_U_23
_atom_site_aniso_U_13
_atom_site_aniso_U_12
I1 0.01465(15) 0.02483(18) 0.0308(2) -0.00073(18) 0.00787(15) 0.00824(15)
Br1 0.0160(2) 0.0163(3) 0.0317(4) -0.0037(2) 0.0059(2) -0.0026(2)
O1 0.0126(16) 0.0199(18) 0.026(2) 0.0011(17) 0.0059(16) -0.0024(15)
O2 0.0078(14) 0.0231(19) 0.025(2) -0.0056(17) 0.0059(16) -0.0056(14)
O3 0.0203(18) 0.0207(19) 0.029(3) 0.0061(19) 0.0082(18) -0.0015(16)
C1 0.006(2) 0.011(2) 0.027(3) -0.007(2) 0.007(2) -0.0017(18)
C2 0.009(2) 0.010(2) 0.026(3) 0.003(2) 0.007(2) 0.0014(18)
C3 0.0096(13) 0.0130(14) 0.0128(15) -0.0001(11) 0.0046(11) 0.0017(11)
C4 0.006(2) 0.017(3) 0.023(3) -0.005(2) 0.003(2) -0.0020(18)
C5 0.008(2) 0.012(2) 0.026(3) -0.002(2) 0.006(2) 0.0006(19)
C6 0.008(2) 0.018(3) 0.017(3) -0.001(2) 0.004(2) 0.0018(18)
C7 0.009(2) 0.017(3) 0.026(3) 0.005(2) 0.004(2) 0.004(2)
C8 0.011(2) 0.019(3) 0.023(3) 0.007(2) 0.008(2) 0.007(2)
C9 0.011(2) 0.015(3) 0.023(3) -0.003(2) 0.007(2) -0.001(2)
C10 0.014(2) 0.013(3) 0.039(4) 0.002(2) 0.009(2) -0.003(2)
C11 0.009(2) 0.014(3) 0.028(4) 0.001(2) 0.005(2) 0.000(2)

loop_
_atom_type_symbol
_atom_type_description
_atom_type_scat_dispersion_real
_atom_type_scat_dispersion_imag
_atom_type_scat_source
C C 0.0033 0.0016 'International Tables Vol C Tables 4.2.6.8 and 6.1.1.4'
H H 0.0000 0.0000 'International Tables Vol C Tables 4.2.6.8 and 6.1.1.4'
Br Br -0.2901 2.4595 'International Tables Vol C Tables 4.2.6.8 and 6.1.1.4'
I I -0.4742 1.8119 'International Tables Vol C Tables 4.2.6.8 and 6.1.1.4'
O O 0.0106 0.0060 'International Tables Vol C Tables 4.2.6.8 and 6.1.1.4'

loop_
_geom_angle_atom_site_label_1
_geom_angle_atom_site_label_2
_geom_angle_atom_site_label_3
_geom_angle
C4 O2 H2 108(4)
C2 C1 Br1 123.8(4)
C2 C1 C6 124.3(4)
C6 C1 Br1 111.8(4)
C1 C2 H2A 119.9
C1 C2 C3 120.2(4)
C3 C2 H2A 119.9
O1 C3 C2 122.9(4)
O1 C3 C4 123.7(4)
C2 C3 C4 113.4(4)
O2 C4 C3 105.5(4)
O2 C4 C5 109.0(4)
O2 C4 C9 105.2(4)
C3 C4 C5 117.7(4)
C9 C4 C3 117.0(4)
C9 C4 C5 101.8(4)
C4 C5 H5 110.5
C6 C5 C4 107.6(4)
C6 C5 H5 110.5
C6 C5 C11 111.7(4)
C11 C5 C4 106.0(4)
C11 C5 H5 110.5
C1 C6 H6 113.0
C5 C6 C1 108.0(4)
C5 C6 H6 113.0
C5 C6 C7 104.5(4)
C7 C6 C1 104.7(4)
C7 C6 H6 113.0
C6 C7 H7 117.0
C8 C7 C6 125.9(4)
C8 C7 H7 117.0
C7 C8 I1 126.2(3)
C7 C8 C9 124.1(5)
C9 C8 I1 109.1(4)
C4 C9 H9 115.7
C4 C9 C10 102.4(4)
C8 C9 C4 104.0(4)
C8 C9 H9 115.7
C8 C9 C10 101.2(4)
C10 C9 H9 115.7
C9 C10 H10A 110.3
C9 C10 H10B 110.3
H10A C10 H10B 108.6
C11 C10 C9 106.9(4)
C11 C10 H10A 110.3
C11 C10 H10B 110.3
O3 C11 C5 126.1(5)
O3 C11 C10 130.1(4)
C5 C11 C10 103.8(4)

loop_
_geom_bond_atom_site_label_1
_geom_bond_atom_site_label_2
_geom_bond_distance
I1 C8 2.018(5)
Br1 C1 1.899(5)
O1 C3 1.335(6)
O2 H2 0.85(2)
O2 C4 1.311(5)
O3 C11 1.306(7)
C1 C2 1.428(7)
C1 C6 1.546(7)
C2 H2A 0.9500
C2 C3 1.478(7)
C3 C4 1.575(7)
C4 C5 1.666(7)
C4 C9 1.495(6)
C5 H5 1.0000
C5 C6 1.434(6)
C5 C11 1.555(7)
C6 H6 1.0000
C6 C7 1.476(7)
C7 H7 0.9500
C7 C8 1.373(7)
C8 C9 1.418(6)
C9 H9 1.0000
C9 C10 1.620(7)
C10 H10A 0.9900
C10 H10B 0.9900
C10 C11 1.595(8)

loop_
_geom_hbond_atom_site_label_D
_geom_hbond_atom_site_label_H
_geom_hbond_atom_site_label_A
_geom_hbond_distance_DH
_geom_hbond_distance_HA
_geom_hbond_distance_DA
_geom_hbond_angle_DHA
_geom_hbond_site_symmetry_A
_geom_hbond_publ_flag
O2 H2 O1 0.85(2) 2.20(3) 2.996(5) 156(6) 3_665 yes

loop_
_twin_individual_id
_twin_individual_mass_fraction_refined
1 0.5611(8)
2 0.4389(8)
